data_7224198
loop_
_publ_author_name
'Podyachev, Sergey Nicolaevich'
'Gimazetdinova, Gulnaz'
'Gubaidullin, Aidar Timergalievich'
'Syakaev, Victor Vasil'evich'
'Sudakova, Svetlana'
'Gabidullin, Bulat'
'Ivanov, Vladimir Timofeevich'
'Gogolashvili, Edward Lavrentievich'
'Konovalov, Alexander Ivanovich'

_publ_section_title
;
 Synthesis, structure and coordinating properties of novel bifunctional
 carboxylic derivatives of 1,3-alternate tetrathiacalix[4]arene
;
_journal_name_full 'RSC Adv.'
_journal_paper_doi 10.1039/C6RA01730D
_journal_year 2016
_chemical_formula_moiety 'C48 H60 N4 O10 S4, C2 H6 O S'
_chemical_formula_sum 'C50 H66 N4 O11 S5'
_chemical_formula_weight 1059.36
_chemical_melting_point 545
_chemical_name_systematic
'5,11,17,23-Tetra-tert-butyl-25,27-di[(hydrazinocarbonyl)methoxy]-26,28-di[(hydroxycarbonyl)methoxy]- 2,8,14,20-tetrathiacalix[4]arene'
_space_group_crystal_system monoclinic
_space_group_IT_number 14
_space_group_name_Hall '-P 2yn'
_space_group_name_H-M_alt 'P 1 21/n 1'
_symmetry_space_group_name_Hall '-P 2yn'
_symmetry_space_group_name_H-M 'P 1 21/n 1'
_atom_sites_solution_hydrogens mixed
_audit_creation_method SHELXL-2014/7
_audit_update_record
;
2015-11-17 deposited with the CCDC.
2016-02-09 downloaded from the CCDC.
;
_cell_angle_alpha 90
_cell_angle_beta 91.473(5)
_cell_angle_gamma 90
_cell_formula_units_Z 4
_cell_length_a 13.163(5)
_cell_length_b 29.199(11)
_cell_length_c 15.137(5)
_cell_measurement_reflns_used 3329
_cell_measurement_temperature 150(2)
_cell_measurement_theta_max 17.12
_cell_measurement_theta_min 2.46
_cell_volume 5816(4)
_computing_cell_refinement 'Bruker SAINT'
_computing_data_collection 'Bruker APEX2'
_computing_data_reduction 'Bruker SAINT'
_computing_molecular_graphics 'Bruker SHELXTL'
_computing_publication_material 'Bruker SHELXTL'
_computing_structure_refinement 'SHELXL-2014/7 (Sheldrick, 2014)'
_computing_structure_solution 'SHELXS-97 (Sheldrick, 2008)'
_diffrn_ambient_temperature 150(2)
_diffrn_measured_fraction_theta_full 0.987
_diffrn_measured_fraction_theta_max 0.873
_diffrn_measurement_device_type 'Bruker APEX-II CCD'
_diffrn_measurement_method '\f and \w scans'
_diffrn_radiation_monochromator graphite
_diffrn_radiation_source 'fine-focus sealed tube'
_diffrn_radiation_type MoK\a
_diffrn_radiation_wavelength 0.71073
_diffrn_reflns_av_R_equivalents 0.1259
_diffrn_reflns_av_unetI/netI 0.1996
_diffrn_reflns_laue_measured_fraction_full 0.987
_diffrn_reflns_laue_measured_fraction_max 0.873
_diffrn_reflns_limit_h_max 18
_diffrn_reflns_limit_h_min -18
_diffrn_reflns_limit_k_max 39
_diffrn_reflns_limit_k_min -38
_diffrn_reflns_limit_l_max 20
_diffrn_reflns_limit_l_min -21
_diffrn_reflns_number 67104
_diffrn_reflns_point_group_measured_fraction_full 0.987
_diffrn_reflns_point_group_measured_fraction_max 0.873
_diffrn_reflns_theta_full 25.242
_diffrn_reflns_theta_max 30.536
_diffrn_reflns_theta_min 1.697
_exptl_absorpt_coefficient_mu 0.255
_exptl_absorpt_correction_T_max 0.982
_exptl_absorpt_correction_T_min 0.878
_exptl_absorpt_correction_type multi-scan
_exptl_absorpt_process_details
;
 G.M. Sheldrick (1998a). SADABS v.2.01, Bruker.
 Siemens Area Detector Absorption Correction Program.
 Bruker AXS. Madison. Wisconsin. USA

 The maximum experimental transmission factor Tmax is equal to the 
 one estimated by SHELX. The minimum experimental transmission factor 
 Tmin is calculated as a product of Tmax and the Tmin-to-Tmax-ratio, 
 evaluated by SADABS.
;
_exptl_crystal_colour colorless
_exptl_crystal_density_diffrn 1.210
_exptl_crystal_description prism
_exptl_crystal_F_000 2248
_exptl_crystal_recrystallization_method 'Re-crystallisation from solvent: DMSO'
_exptl_crystal_size_max 0.250
_exptl_crystal_size_mid 0.140
_exptl_crystal_size_min 0.070
_exptl_transmission_factor_max 0.7461
_exptl_transmission_factor_min 0.6670
_refine_diff_density_max 0.545
_refine_diff_density_min -0.533
_refine_diff_density_rms 0.078
_refine_ls_extinction_method none
_refine_ls_goodness_of_fit_ref 0.856
_refine_ls_hydrogen_treatment constr
_refine_ls_matrix_type full
_refine_ls_number_parameters 797
_refine_ls_number_reflns 15532
_refine_ls_number_restraints 447
_refine_ls_restrained_S_all 0.875
_refine_ls_R_factor_all 0.2629
_refine_ls_R_factor_gt 0.1075
_refine_ls_shift/su_max 0.000
_refine_ls_shift/su_mean 0.000
_refine_ls_structure_factor_coef Fsqd
_refine_ls_weighting_details 'w=1/[\s^2^(Fo^2^)+(0.1693P)^2^] where P=(Fo^2^+2Fc^2^)/3'
_refine_ls_weighting_scheme calc
_refine_ls_wR_factor_gt 0.2694
_refine_ls_wR_factor_ref 0.3323
_reflns_Friedel_coverage 0.000
_reflns_number_gt 4474
_reflns_number_total 15532
_reflns_threshold_expression 'I > 2\s(I)'
_cod_data_source_file c6ra01730d2.cif
_cod_data_source_block sample_4_ae
_cod_database_code 7224198
_shelx_shelxl_version_number 2014/7
_shelx_space_group_comment
;
The symmetry employed for this shelxl refinement is uniquely defined
by the following loop, which should always be used as a source of
symmetry information in preference to the above space-group names.
They are only intended as comments.
;
_shelx_estimated_absorpt_t_min 0.939
_shelx_estimated_absorpt_t_max 0.982

loop_
_space_group_symop_operation_xyz
'x, y, z'
'-x+1/2, y+1/2, -z+1/2'
'-x, -y, -z'
'x-1/2, -y-1/2, z-1/2'

loop_
_atom_site_label
_atom_site_type_symbol
_atom_site_fract_x
_atom_site_fract_y
_atom_site_fract_z
_atom_site_U_iso_or_equiv
_atom_site_adp_type
_atom_site_occupancy
_atom_site_site_symmetry_order
_atom_site_calc_flag
_atom_site_refinement_flags_posn
_atom_site_refinement_flags_adp
_atom_site_refinement_flags_occupancy
_atom_site_disorder_assembly
_atom_site_disorder_group
S1 S 0.73266(12) 0.22979(5) 0.88180(9) 0.0675(5) Uani 1 1 d . . . . .
C2 C 0.8198(4) 0.18463(17) 0.8735(3) 0.0516(13) Uani 1 1 d . . . . .
C3 C 0.7852(4) 0.14395(19) 0.8349(3) 0.0585(14) Uani 1 1 d . . . . .
H3 H 0.7146 0.1405 0.8223 0.070 Uiso 1 1 calc R U . . .
C4 C 0.8499(4) 0.10869(18) 0.8144(4) 0.0584(14) Uani 1 1 d . . . . .
C5 C 0.9507(5) 0.11368(19) 0.8369(3) 0.0634(15) Uani 1 1 d . . . . .
H5 H 0.9959 0.0893 0.8244 0.076 Uiso 1 1 calc R U . . .
C6 C 0.9905(4) 0.1536(2) 0.8780(3) 0.0553(14) Uani 1 1 d . . . . .
C7 C 0.9253(4) 0.18995(18) 0.8973(3) 0.0534(13) Uani 1 1 d . . . . .
O7 O 0.9543(3) 0.22788(14) 0.9399(2) 0.0651(10) Uani 1 1 d . . . . .
S8 S 1.12255(11) 0.15556(6) 0.88834(10) 0.0743(5) Uani 1 1 d . . . . .
C9 C 1.1560(4) 0.18014(19) 0.9907(3) 0.0528(13) Uani 1 1 d . . . . .
C10 C 1.2332(4) 0.21250(19) 0.9904(4) 0.0588(14) Uani 1 1 d . . . . .
H10 H 1.2585 0.2222 0.9353 0.071 Uiso 1 1 calc R U . . .
C11 C 1.2750(4) 0.23124(17) 1.0673(3) 0.0526(13) Uani 1 1 d . . . . .
C12 C 1.2350(4) 0.21566(18) 1.1472(3) 0.0535(13) Uani 1 1 d . . . . .
H12 H 1.2621 0.2273 1.2014 0.064 Uiso 1 1 calc R U . . .
C13 C 1.1577(4) 0.18412(18) 1.1490(3) 0.0554(14) Uani 1 1 d . . . . .
C14 C 1.1205(4) 0.16410(19) 1.0707(4) 0.0555(13) Uani 1 1 d . . . . .
O14 O 1.0428(3) 0.13187(15) 1.0725(2) 0.0722(11) Uani 1 1 d . . . . .
S15 S 1.12654(11) 0.16585(6) 1.25656(9) 0.0675(5) Uani 1 1 d . . . . .
C16 C 0.9940(4) 0.1578(2) 1.2581(3) 0.0537(13) Uani 1 1 d . . . . .
C17 C 0.9646(4) 0.1156(2) 1.2958(3) 0.0625(15) Uani 1 1 d . . . . .
H17 H 1.0146 0.0931 1.3097 0.075 Uiso 1 1 calc R U . . .
C18 C 0.8627(4) 0.10699(18) 1.3127(4) 0.0587(14) Uani 1 1 d . . . . .
C19 C 0.7931(5) 0.14092(19) 1.2898(3) 0.0628(15) Uani 1 1 d . . . . .
H19 H 0.7230 0.1354 1.2987 0.075 Uiso 1 1 calc R U . . .
C20 C 0.8218(4) 0.18246(17) 1.2546(3) 0.0480(12) Uani 1 1 d . . . . .
C21 C 0.9223(4) 0.18949(18) 1.2399(3) 0.0530(13) Uani 1 1 d . . . . .
O21 O 0.9521(3) 0.23018(14) 1.1990(3) 0.0705(11) Uani 1 1 d . . . . .
S22 S 0.72640(12) 0.22456(5) 1.24603(10) 0.0704(5) Uani 1 1 d . . . . .
C23 C 0.7402(4) 0.25344(19) 1.1449(3) 0.0562(13) Uani 1 1 d . . . . .
C24 C 0.7238(4) 0.30064(17) 1.1464(3) 0.0561(13) Uani 1 1 d . . . . .
H24 H 0.7178 0.3159 1.2014 0.067 Uiso 1 1 calc R U . . .
C25 C 0.7163(4) 0.32536(17) 1.0696(4) 0.0550(13) Uani 1 1 d . . . . .
C26 C 0.7285(4) 0.30249(18) 0.9897(3) 0.0537(13) Uani 1 1 d . . . . .
H26 H 0.7276 0.3193 0.9360 0.064 Uiso 1 1 calc R U . . .
C27 C 0.7419(4) 0.25519(17) 0.9882(3) 0.0485(12) Uani 1 1 d . . . . .
C28 C 0.7493(4) 0.23104(16) 1.0638(3) 0.0471(12) Uani 1 1 d . . . . .
O28 O 0.7702(3) 0.18441(11) 1.0635(2) 0.0550(9) Uani 1 1 d . . . . .
C29 C 0.8091(5) 0.0662(2) 0.7700(5) 0.0875(19) Uani 1 1 d D U . . .
C30 C 0.7149(9) 0.0481(4) 0.8192(10) 0.154(5) Uani 0.771(11) 1 d D U P A 1
H30A H 0.7354 0.0391 0.8794 0.231 Uiso 0.771(11) 1 calc R U P A 1
H30B H 0.6634 0.0722 0.8216 0.231 Uiso 0.771(11) 1 calc R U P A 1
H30C H 0.6867 0.0215 0.7876 0.231 Uiso 0.771(11) 1 calc R U P A 1
C31 C 0.8861(9) 0.0279(3) 0.7705(9) 0.131(4) Uani 0.771(11) 1 d D U P A 1
H31A H 0.9063 0.0205 0.8316 0.196 Uiso 0.771(11) 1 calc R U P A 1
H31B H 0.8561 0.0008 0.7421 0.196 Uiso 0.771(11) 1 calc R U P A 1
H31C H 0.9460 0.0376 0.7381 0.196 Uiso 0.771(11) 1 calc R U P A 1
C32 C 0.7743(12) 0.0796(4) 0.6785(7) 0.143(5) Uani 0.771(11) 1 d D U P A 1
H32A H 0.7471 0.0526 0.6474 0.215 Uiso 0.771(11) 1 calc R U P A 1
H32B H 0.7211 0.1029 0.6819 0.215 Uiso 0.771(11) 1 calc R U P A 1
H32C H 0.8318 0.0919 0.6462 0.215 Uiso 0.771(11) 1 calc R U P A 1
C30' C 0.867(2) 0.0608(10) 0.6808(14) 0.092(8) Uani 0.229(11) 1 d D U P A 2
H30D H 0.8421 0.0334 0.6497 0.138 Uiso 0.229(11) 1 calc R U P A 2
H30E H 0.8541 0.0878 0.6437 0.138 Uiso 0.229(11) 1 calc R U P A 2
H30F H 0.9398 0.0579 0.6935 0.138 Uiso 0.229(11) 1 calc R U P A 2
C31' C 0.6960(12) 0.0673(10) 0.742(2) 0.100(8) Uani 0.229(11) 1 d D U P A 2
H31D H 0.6773 0.0382 0.7136 0.151 Uiso 0.229(11) 1 calc R U P A 2
H31E H 0.6546 0.0721 0.7938 0.151 Uiso 0.229(11) 1 calc R U P A 2
H31F H 0.6841 0.0924 0.6997 0.151 Uiso 0.229(11) 1 calc R U P A 2
C32' C 0.829(3) 0.0217(7) 0.8200(17) 0.107(8) Uani 0.229(11) 1 d D U P A 2
H32D H 0.7994 -0.0039 0.7861 0.161 Uiso 0.229(11) 1 calc R U P A 2
H32E H 0.9020 0.0171 0.8282 0.161 Uiso 0.229(11) 1 calc R U P A 2
H32F H 0.7969 0.0233 0.8778 0.161 Uiso 0.229(11) 1 calc R U P A 2
C33 C 1.3618(4) 0.26586(19) 1.0653(3) 0.0637(14) Uani 1 1 d D U . . .
C34 C 1.3335(10) 0.3046(4) 1.0021(8) 0.102(4) Uani 0.614(14) 1 d D U P B 1
H34A H 1.3161 0.2919 0.9437 0.153 Uiso 0.614(14) 1 calc R U P B 1
H34B H 1.2750 0.3213 1.0246 0.153 Uiso 0.614(14) 1 calc R U P B 1
H34C H 1.3913 0.3256 0.9973 0.153 Uiso 0.614(14) 1 calc R U P B 1
C35 C 1.3883(12) 0.2863(5) 1.1549(6) 0.095(4) Uani 0.614(14) 1 d D U P B 1
H35A H 1.4067 0.2617 1.1964 0.142 Uiso 0.614(14) 1 calc R U P B 1
H35B H 1.4458 0.3073 1.1495 0.142 Uiso 0.614(14) 1 calc R U P B 1
H35C H 1.3296 0.3030 1.1767 0.142 Uiso 0.614(14) 1 calc R U P B 1
C36 C 1.4584(9) 0.2421(5) 1.0328(12) 0.127(6) Uani 0.614(14) 1 d D U P B 1
H36A H 1.4443 0.2284 0.9747 0.190 Uiso 0.614(14) 1 calc R U P B 1
H36B H 1.5131 0.2647 1.0282 0.190 Uiso 0.614(14) 1 calc R U P B 1
H36C H 1.4791 0.2181 1.0748 0.190 Uiso 0.614(14) 1 calc R U P B 1
C34' C 1.4380(14) 0.2645(8) 1.1424(10) 0.092(6) Uani 0.386(14) 1 d D U P B 2
H34D H 1.4899 0.2881 1.1342 0.139 Uiso 0.386(14) 1 calc R U P B 2
H34E H 1.4028 0.2703 1.1976 0.139 Uiso 0.386(14) 1 calc R U P B 2
H34F H 1.4703 0.2343 1.1452 0.139 Uiso 0.386(14) 1 calc R U P B 2
C35' C 1.4213(14) 0.2629(7) 0.9790(9) 0.083(6) Uani 0.386(14) 1 d D U P B 2
H35D H 1.3736 0.2637 0.9283 0.124 Uiso 0.386(14) 1 calc R U P B 2
H35E H 1.4682 0.2888 0.9758 0.124 Uiso 0.386(14) 1 calc R U P B 2
H35F H 1.4599 0.2342 0.9783 0.124 Uiso 0.386(14) 1 calc R U P B 2
C36' C 1.3128(13) 0.3136(5) 1.0673(17) 0.108(7) Uani 0.386(14) 1 d D U P B 2
H36D H 1.2627 0.3163 1.0185 0.161 Uiso 0.386(14) 1 calc R U P B 2
H36E H 1.2790 0.3179 1.1236 0.161 Uiso 0.386(14) 1 calc R U P B 2
H36F H 1.3654 0.3370 1.0609 0.161 Uiso 0.386(14) 1 calc R U P B 2
C37 C 0.8292(5) 0.06180(19) 1.3525(4) 0.0812(17) Uani 1 1 d D U . . .
C38 C 0.7508(10) 0.0396(4) 1.2886(7) 0.114(4) Uani 0.650(9) 1 d D U P C 1
H38A H 0.6959 0.0614 1.2755 0.170 Uiso 0.650(9) 1 calc R U P C 1
H38B H 0.7839 0.0312 1.2337 0.170 Uiso 0.650(9) 1 calc R U P C 1
H38C H 0.7227 0.0121 1.3159 0.170 Uiso 0.650(9) 1 calc R U P C 1
C39 C 0.7718(10) 0.0729(3) 1.4372(7) 0.100(3) Uani 0.650(9) 1 d D U P C 1
H39A H 0.7157 0.0939 1.4231 0.150 Uiso 0.650(9) 1 calc R U P C 1
H39B H 0.7447 0.0446 1.4621 0.150 Uiso 0.650(9) 1 calc R U P C 1
H39C H 0.8185 0.0873 1.4804 0.150 Uiso 0.650(9) 1 calc R U P C 1
C40 C 0.9154(9) 0.0295(4) 1.3747(12) 0.136(5) Uani 0.650(9) 1 d D U P C 1
H40A H 0.8882 0.0012 1.3999 0.205 Uiso 0.650(9) 1 calc R U P C 1
H40B H 0.9519 0.0222 1.3209 0.205 Uiso 0.650(9) 1 calc R U P C 1
H40C H 0.9621 0.0439 1.4178 0.205 Uiso 0.650(9) 1 calc R U P C 1
C38' C 0.9016(15) 0.0490(8) 1.4311(12) 0.105(6) Uani 0.350(9) 1 d D U P C 2
H38D H 0.9721 0.0505 1.4122 0.158 Uiso 0.350(9) 1 calc R U P C 2
H38E H 0.8920 0.0706 1.4798 0.158 Uiso 0.350(9) 1 calc R U P C 2
H38F H 0.8864 0.0179 1.4511 0.158 Uiso 0.350(9) 1 calc R U P C 2
C39' C 0.8497(19) 0.0266(5) 1.2803(10) 0.100(3) Uani 0.350(9) 1 d D U P C 2
H39D H 0.9206 0.0290 1.2627 0.150 Uiso 0.350(9) 1 calc R U P C 2
H39E H 0.8370 -0.0043 1.3030 0.150 Uiso 0.350(9) 1 calc R U P C 2
H39F H 0.8046 0.0324 1.2290 0.150 Uiso 0.350(9) 1 calc R U P C 2
C40' C 0.7209(11) 0.0595(9) 1.3820(17) 0.126(8) Uani 0.350(9) 1 d D U P C 2
H40D H 0.7076 0.0290 1.4064 0.190 Uiso 0.350(9) 1 calc R U P C 2
H40E H 0.7101 0.0828 1.4274 0.190 Uiso 0.350(9) 1 calc R U P C 2
H40F H 0.6748 0.0651 1.3313 0.190 Uiso 0.350(9) 1 calc R U P C 2
C41 C 0.6975(5) 0.37737(18) 1.0711(4) 0.0711(15) Uani 1 1 d D U . . .
C42 C 0.7170(11) 0.4005(4) 0.9837(6) 0.095(4) Uani 0.601(11) 1 d D U P D 1
H42A H 0.7870 0.3943 0.9664 0.142 Uiso 0.601(11) 1 calc R U P D 1
H42B H 0.6696 0.3885 0.9384 0.142 Uiso 0.601(11) 1 calc R U P D 1
H42C H 0.7072 0.4336 0.9897 0.142 Uiso 0.601(11) 1 calc R U P D 1
C43 C 0.5912(8) 0.3856(4) 1.1011(10) 0.101(4) Uani 0.601(11) 1 d D U P D 1
H43A H 0.5816 0.3701 1.1578 0.151 Uiso 0.601(11) 1 calc R U P D 1
H43B H 0.5801 0.4185 1.1083 0.151 Uiso 0.601(11) 1 calc R U P D 1
H43C H 0.5426 0.3735 1.0570 0.151 Uiso 0.601(11) 1 calc R U P D 1
C44 C 0.7736(10) 0.3979(4) 1.1406(8) 0.104(4) Uani 0.601(11) 1 d D U P D 1
H44A H 0.8433 0.3928 1.1215 0.156 Uiso 0.601(11) 1 calc R U P D 1
H44B H 0.7614 0.4309 1.1461 0.156 Uiso 0.601(11) 1 calc R U P D 1
H44C H 0.7641 0.3831 1.1978 0.156 Uiso 0.601(11) 1 calc R U P D 1
C42' C 0.6452(14) 0.3902(5) 1.1553(9) 0.087(5) Uani 0.399(11) 1 d D U P D 2
H42D H 0.5810 0.3734 1.1589 0.130 Uiso 0.399(11) 1 calc R U P D 2
H42E H 0.6892 0.3825 1.2063 0.130 Uiso 0.399(11) 1 calc R U P D 2
H42F H 0.6313 0.4232 1.1553 0.130 Uiso 0.399(11) 1 calc R U P D 2
C43' C 0.7956(11) 0.4014(6) 1.0601(14) 0.112(6) Uani 0.399(11) 1 d D U P D 2
H43D H 0.8258 0.3917 1.0047 0.168 Uiso 0.399(11) 1 calc R U P D 2
H43E H 0.7840 0.4346 1.0588 0.168 Uiso 0.399(11) 1 calc R U P D 2
H43F H 0.8419 0.3938 1.1098 0.168 Uiso 0.399(11) 1 calc R U P D 2
C44' C 0.6216(14) 0.3888(5) 0.9939(10) 0.100(6) Uani 0.399(11) 1 d D U P D 2
H44D H 0.5575 0.3726 1.0027 0.150 Uiso 0.399(11) 1 calc R U P D 2
H44E H 0.6090 0.4219 0.9926 0.150 Uiso 0.399(11) 1 calc R U P D 2
H44F H 0.6506 0.3792 0.9379 0.150 Uiso 0.399(11) 1 calc R U P D 2
C45 C 1.0128(6) 0.2580(2) 0.8952(5) 0.091(2) Uani 1 1 d D U . . .
H45A H 1.0343 0.2420 0.8412 0.109 Uiso 0.564(6) 1 calc R U P E 1
H45B H 1.0751 0.2629 0.9321 0.109 Uiso 0.564(6) 1 calc R U P E 1
H45C H 0.9782 0.2674 0.8393 0.109 Uiso 0.436(6) 1 calc R U P E 2
H45D H 1.0789 0.2439 0.8812 0.109 Uiso 0.436(6) 1 calc R U P E 2
C46 C 0.9781(8) 0.3033(3) 0.8674(7) 0.070(3) Uani 0.564(6) 1 d D U P E 1
O47 O 0.8954(6) 0.3109(3) 0.8454(7) 0.114(3) Uani 0.564(6) 1 d D U P E 1
O48 O 1.0496(6) 0.3345(3) 0.8677(9) 0.101(4) Uani 0.564(6) 1 d D U P E 1
H48 H 1.0571 0.3442 0.8160 0.151 Uiso 0.564(6) 1 calc R U P E 1
C46' C 1.0279(14) 0.2972(5) 0.9529(11) 0.108(5) Uani 0.436(6) 1 d D U P E 2
O47' O 1.069(2) 0.3311(7) 0.9302(14) 0.233(13) Uani 0.436(6) 1 d D U P E 2
O48' O 1.0101(15) 0.2903(6) 1.0378(10) 0.152(6) Uani 0.436(6) 1 d D U P E 2
H48' H 0.9504 0.2807 1.0432 0.228 Uiso 0.436(6) 1 calc R U P E 2
C49 C 1.0713(6) 0.0869(2) 1.1024(6) 0.101(2) Uani 1 1 d . . . . .
H49A H 1.0097 0.0690 1.1152 0.121 Uiso 1 1 calc R U . . .
H49B H 1.1132 0.0893 1.1574 0.121 Uiso 1 1 calc R U . . .
C50 C 1.1296(9) 0.0636(3) 1.0336(9) 0.145(3) Uani 1 1 d D U . . .
O50 O 1.2236(6) 0.0656(3) 1.0396(7) 0.215(4) Uani 1 1 d D U . . .
N50 N 1.0794(7) 0.0407(3) 0.9783(7) 0.177(4) Uani 1 1 d D U . . .
H50 H 1.0128 0.0416 0.9820 0.212 Uiso 1 1 calc R U . . .
N51 N 1.1178(13) 0.0139(5) 0.9118(11) 0.309(7) Uani 1 1 d D U . . .
C52 C 0.9893(7) 0.2660(3) 1.2488(6) 0.117(3) Uani 1 1 d D U . . .
H52A H 1.0504 0.2561 1.2833 0.141 Uiso 0.564(6) 1 calc R U P E 1
H52B H 0.9374 0.2762 1.2908 0.141 Uiso 0.564(6) 1 calc R U P E 1
H52C H 1.0599 0.2668 1.2278 0.141 Uiso 0.436(6) 1 calc R U P E 2
H52D H 0.9953 0.2507 1.3071 0.141 Uiso 0.436(6) 1 calc R U P E 2
C53 C 1.0161(10) 0.3049(4) 1.1879(9) 0.092(4) Uani 0.564(6) 1 d D U P E 1
O54 O 1.0342(9) 0.3407(4) 1.2185(8) 0.120(4) Uani 0.564(6) 1 d D U P E 1
O55 O 1.0040(8) 0.2960(3) 1.1013(8) 0.115(3) Uani 0.564(6) 1 d D U P E 1
H55 H 1.0299 0.2704 1.0901 0.172 Uiso 0.564(6) 1 calc R U P E 1
C53' C 0.9801(14) 0.3128(5) 1.2778(13) 0.142(8) Uani 0.436(6) 1 d D U P E 2
O54' O 1.0314(13) 0.3432(6) 1.299(2) 0.225(12) Uani 0.436(6) 1 d D U P E 2
O55' O 0.8792(11) 0.3160(6) 1.2828(11) 0.149(5) Uani 0.436(6) 1 d D U P E 2
H55' H 0.8519 0.3056 1.2363 0.224 Uiso 0.436(6) 1 calc R U P E 2
C56 C 0.6828(4) 0.15626(19) 1.0605(4) 0.0687(16) Uani 1 1 d . . . . .
H56A H 0.6394 0.1644 1.0085 0.082 Uiso 1 1 calc R U . . .
H56B H 0.6430 0.1610 1.1143 0.082 Uiso 1 1 calc R U . . .
C57 C 0.7145(7) 0.1069(2) 1.0545(5) 0.087(2) Uani 1 1 d D . . . .
O57 O 0.6453(4) 0.07823(18) 1.0496(4) 0.132(2) Uani 1 1 d D . . . .
N57 N 0.8075(5) 0.09789(16) 1.0555(3) 0.0761(15) Uani 1 1 d D . . . .
H57 H 0.8524 0.1197 1.0661 0.091 Uiso 1 1 calc R U . . .
N58 N 0.8398(7) 0.0531(3) 1.0395(8) 0.197(4) Uani 1 1 d D . . . .
S90 S 0.4277(5) 0.07444(17) 0.2249(5) 0.283(3) Uani 1 1 d . U . . .
O90 O 0.3222(12) 0.0789(5) 0.2712(14) 0.348(7) Uani 1 1 d . U . . .
C91 C 0.4135(10) 0.1246(4) 0.1807(14) 0.270(7) Uani 1 1 d . U . . .
H91A H 0.3634 0.1228 0.1318 0.405 Uiso 1 1 calc R U . . .
H91B H 0.3899 0.1462 0.2253 0.405 Uiso 1 1 calc R U . . .
H91C H 0.4787 0.1351 0.1583 0.405 Uiso 1 1 calc R U . . .
C92 C 0.5073(10) 0.0888(4) 0.2954(11) 0.224(6) Uani 1 1 d . U . . .
H92A H 0.5753 0.0868 0.2709 0.337 Uiso 1 1 calc R U . . .
H92B H 0.4942 0.1204 0.3138 0.337 Uiso 1 1 calc R U . . .
H92C H 0.5032 0.0685 0.3466 0.337 Uiso 1 1 calc R U . . .
H51A H 1.0819 -0.0081 0.8950 0.337 Uiso 1 1 d . U . . .
H51C H 1.1104 0.0370 0.8575 0.337 Uiso 1 1 d . U . . .
H58A H 0.9055 0.0534 1.0242 0.337 Uiso 1 1 d . U . . .
H58B H 0.8013 0.0427 0.9901 0.337 Uiso 1 1 d . U . . .

loop_
_atom_site_aniso_label
_atom_site_aniso_U_11
_atom_site_aniso_U_22
_atom_site_aniso_U_33
_atom_site_aniso_U_23
_atom_site_aniso_U_13
_atom_site_aniso_U_12
S1 0.0804(11) 0.0642(10) 0.0566(9) -0.0112(7) -0.0204(7) 0.0213(8)
C2 0.054(3) 0.057(3) 0.044(3) 0.003(2) 0.004(2) 0.009(3)
C3 0.056(3) 0.065(4) 0.055(3) -0.008(3) 0.001(3) 0.000(3)
C4 0.063(4) 0.044(3) 0.069(4) -0.003(3) 0.019(3) -0.003(3)
C5 0.076(4) 0.057(4) 0.059(3) -0.008(3) 0.025(3) 0.001(3)
C6 0.045(3) 0.080(4) 0.041(3) 0.000(3) 0.013(2) 0.007(3)
C7 0.066(4) 0.063(4) 0.032(3) -0.007(2) 0.010(2) 0.002(3)
O7 0.062(2) 0.071(3) 0.063(2) -0.026(2) 0.0036(18) -0.014(2)
S8 0.0545(9) 0.1100(13) 0.0591(9) -0.0211(8) 0.0131(7) 0.0044(8)
C9 0.051(3) 0.070(4) 0.037(3) 0.001(2) 0.004(2) 0.017(3)
C10 0.055(3) 0.067(4) 0.055(3) 0.014(3) 0.013(3) 0.002(3)
C11 0.049(3) 0.059(3) 0.050(3) -0.003(2) 0.011(2) -0.005(3)
C12 0.047(3) 0.054(3) 0.060(3) 0.010(2) 0.004(2) 0.000(3)
C13 0.050(3) 0.062(4) 0.054(3) 0.017(3) 0.004(2) 0.008(3)
C14 0.041(3) 0.067(4) 0.058(3) 0.003(3) -0.008(2) 0.010(3)
O14 0.049(2) 0.099(3) 0.069(3) 0.002(2) 0.0017(18) -0.018(2)
S15 0.0605(9) 0.0867(11) 0.0551(8) 0.0233(7) -0.0072(7) -0.0153(8)
C16 0.052(3) 0.071(4) 0.038(3) 0.010(2) 0.002(2) -0.008(3)
C17 0.063(4) 0.065(4) 0.059(3) 0.008(3) 0.003(3) -0.011(3)
C18 0.067(4) 0.042(3) 0.068(4) 0.004(3) 0.012(3) 0.002(3)
C19 0.072(4) 0.060(4) 0.057(3) -0.001(3) 0.024(3) -0.003(3)
C20 0.054(3) 0.052(3) 0.039(3) 0.001(2) 0.013(2) -0.007(2)
C21 0.072(4) 0.054(3) 0.033(3) 0.010(2) 0.005(2) -0.005(3)
O21 0.073(3) 0.067(3) 0.072(3) 0.024(2) 0.003(2) -0.015(2)
S22 0.0871(11) 0.0668(10) 0.0588(9) 0.0106(7) 0.0323(8) 0.0213(8)
C23 0.060(3) 0.057(4) 0.053(3) 0.012(3) 0.019(2) 0.005(3)
C24 0.078(4) 0.041(3) 0.050(3) -0.004(2) 0.014(3) 0.002(3)
C25 0.056(3) 0.045(3) 0.064(3) -0.010(3) -0.004(3) -0.013(2)
C26 0.058(3) 0.050(3) 0.053(3) -0.001(2) -0.010(2) 0.000(3)
C27 0.050(3) 0.044(3) 0.051(3) -0.011(2) 0.000(2) 0.004(2)
C28 0.049(3) 0.037(3) 0.056(3) -0.006(2) 0.016(2) 0.005(2)
O28 0.059(2) 0.043(2) 0.064(2) 0.0033(16) 0.0108(17) 0.0098(17)
C29 0.086(4) 0.073(4) 0.104(5) -0.029(4) 0.018(3) -0.026(3)
C30 0.168(9) 0.098(9) 0.200(12) -0.048(8) 0.074(8) -0.054(7)
C31 0.151(9) 0.076(6) 0.166(11) -0.035(6) 0.024(7) -0.010(6)
C32 0.198(13) 0.095(7) 0.136(7) -0.037(6) -0.022(7) -0.037(8)
C30' 0.091(14) 0.083(18) 0.104(11) -0.039(10) 0.008(10) -0.020(12)
C31' 0.090(9) 0.064(17) 0.15(2) -0.052(14) 0.002(8) -0.023(8)
C32' 0.14(2) 0.075(11) 0.110(15) -0.035(10) 0.020(13) -0.010(12)
C33 0.065(3) 0.066(3) 0.061(3) 0.002(2) 0.019(2) -0.017(3)
C34 0.102(9) 0.116(8) 0.088(8) 0.030(6) 0.026(6) -0.017(6)
C35 0.125(11) 0.083(9) 0.077(6) -0.007(5) 0.004(6) -0.041(7)
C36 0.077(7) 0.132(11) 0.172(13) -0.041(9) 0.021(8) -0.011(6)
C34' 0.083(11) 0.111(16) 0.084(8) -0.003(8) 0.010(7) -0.010(9)
C35' 0.078(11) 0.101(13) 0.071(8) 0.012(7) 0.022(7) -0.007(9)
C36' 0.085(11) 0.080(8) 0.159(17) -0.004(9) 0.031(11) -0.008(7)
C37 0.097(4) 0.047(3) 0.100(4) 0.020(3) 0.011(3) -0.012(3)
C38 0.161(10) 0.078(7) 0.103(7) 0.006(6) 0.005(6) -0.046(7)
C39 0.146(8) 0.063(5) 0.093(5) 0.031(4) 0.021(5) -0.025(5)
C40 0.129(8) 0.072(9) 0.209(15) 0.063(9) 0.019(8) 0.003(6)
C38' 0.127(12) 0.076(15) 0.111(10) 0.048(9) -0.002(9) -0.020(10)
C39' 0.146(8) 0.063(5) 0.093(5) 0.031(4) 0.021(5) -0.025(5)
C40' 0.111(9) 0.122(18) 0.147(17) 0.052(14) 0.029(9) -0.012(8)
C41 0.106(4) 0.039(3) 0.068(3) -0.008(2) -0.001(3) 0.003(3)
C42 0.140(11) 0.051(6) 0.094(6) 0.012(5) -0.001(6) -0.017(7)
C43 0.118(7) 0.043(6) 0.142(11) 0.013(7) 0.012(6) 0.028(5)
C44 0.154(9) 0.046(6) 0.111(8) -0.022(6) -0.041(7) 0.006(6)
C42' 0.141(13) 0.042(9) 0.078(8) -0.014(7) 0.004(7) 0.017(9)
C43' 0.134(9) 0.067(11) 0.135(16) 0.000(11) 0.007(8) -0.014(7)
C44' 0.150(12) 0.041(9) 0.107(9) -0.024(7) -0.025(8) 0.020(9)
C45 0.114(6) 0.056(3) 0.100(5) -0.025(3) -0.020(4) 0.001(3)
C46 0.060(5) 0.062(5) 0.088(7) -0.013(5) 0.008(5) -0.001(4)
O47 0.070(5) 0.121(7) 0.151(8) 0.044(6) 0.002(5) 0.001(4)
O48 0.076(5) 0.049(4) 0.176(11) 0.006(5) -0.008(6) 0.002(3)
C46' 0.120(13) 0.086(8) 0.116(9) -0.038(8) -0.034(9) 0.005(8)
O47' 0.39(3) 0.145(11) 0.170(15) -0.047(10) 0.022(15) -0.103(16)
O48' 0.204(16) 0.126(11) 0.125(9) -0.045(8) -0.019(10) -0.024(11)
C49 0.107(6) 0.052(4) 0.143(7) 0.000(4) -0.016(5) -0.010(4)
C50 0.117(6) 0.080(6) 0.239(10) 0.025(6) 0.005(7) -0.010(5)
O50 0.117(5) 0.231(9) 0.297(10) 0.117(7) -0.008(6) -0.007(5)
N50 0.145(7) 0.114(6) 0.271(10) -0.058(6) -0.002(6) 0.044(5)
N51 0.328(16) 0.223(13) 0.378(15) -0.129(12) 0.058(11) 0.024(11)
C52 0.139(7) 0.078(4) 0.135(6) 0.041(4) -0.017(5) -0.024(4)
C53 0.098(9) 0.059(6) 0.116(7) 0.049(6) -0.027(6) -0.005(6)
O54 0.139(9) 0.079(6) 0.139(8) 0.041(5) -0.031(7) -0.026(6)
O55 0.120(8) 0.091(7) 0.132(7) 0.040(6) -0.010(6) -0.013(6)
C53' 0.129(10) 0.076(8) 0.22(2) 0.023(9) 0.001(11) -0.021(7)
O54' 0.123(11) 0.110(10) 0.44(3) -0.064(15) 0.009(15) -0.017(8)
O55' 0.129(9) 0.139(11) 0.178(14) 0.025(9) -0.007(9) -0.010(7)
C56 0.066(4) 0.049(4) 0.093(4) 0.002(3) 0.023(3) -0.008(3)
C57 0.097(6) 0.067(5) 0.100(5) -0.011(4) 0.025(4) -0.013(5)
O57 0.120(4) 0.065(3) 0.212(6) -0.004(3) 0.035(4) -0.035(3)
N57 0.096(4) 0.040(3) 0.092(4) 0.003(2) 0.006(3) 0.019(3)
N58 0.168(8) 0.109(6) 0.310(13) -0.062(7) -0.054(8) 0.027(6)
S90 0.250(6) 0.161(4) 0.434(9) -0.022(4) -0.100(6) -0.003(4)
O90 0.237(10) 0.242(13) 0.563(19) 0.007(12) -0.029(10) 0.031(9)
C91 0.169(11) 0.127(8) 0.511(19) 0.019(10) -0.047(11) 0.033(8)
C92 0.165(9) 0.106(7) 0.398(15) -0.064(9) -0.079(10) 0.026(7)

loop_
_atom_type_symbol
_atom_type_description
_atom_type_scat_dispersion_real
_atom_type_scat_dispersion_imag
_atom_type_scat_source
C C 0.0033 0.0016 'International Tables Vol C Tables 4.2.6.8 and 6.1.1.4'
H H 0.0000 0.0000 'International Tables Vol C Tables 4.2.6.8 and 6.1.1.4'
N N 0.0061 0.0033 'International Tables Vol C Tables 4.2.6.8 and 6.1.1.4'
O O 0.0106 0.0060 'International Tables Vol C Tables 4.2.6.8 and 6.1.1.4'
S S 0.1246 0.1234 'International Tables Vol C Tables 4.2.6.8 and 6.1.1.4'

loop_
_geom_angle_atom_site_label_1
_geom_angle_atom_site_label_2
_geom_angle_atom_site_label_3
_geom_angle
C2 S1 C27 110.5(2)
C3 C2 C7 120.0(5)
C3 C2 S1 117.6(4)
C7 C2 S1 122.1(4)
C4 C3 C2 122.3(5)
C4 C3 H3 118.8
C2 C3 H3 118.8
C5 C4 C3 117.7(5)
C5 C4 C29 122.1(5)
C3 C4 C29 120.1(5)
C4 C5 C6 122.8(5)
C4 C5 H5 118.6
C6 C5 H5 118.6
C7 C6 C5 119.6(5)
C7 C6 S8 124.9(4)
C5 C6 S8 115.0(4)
O7 C7 C6 124.1(5)
O7 C7 C2 118.4(5)
C6 C7 C2 117.4(5)
C7 O7 C45 117.1(4)
C6 S8 C9 108.6(2)
C10 C9 C14 119.7(5)
C10 C9 S8 116.3(4)
C14 C9 S8 123.3(5)
C11 C10 C9 122.7(5)
C11 C10 H10 118.6
C9 C10 H10 118.6
C10 C11 C12 116.4(5)
C10 C11 C33 121.7(5)
C12 C11 C33 121.9(5)
C13 C12 C11 121.9(5)
C13 C12 H12 119.1
C11 C12 H12 119.1
C12 C13 C14 120.5(5)
C12 C13 S15 114.2(4)
C14 C13 S15 124.7(4)
O14 C14 C9 120.6(5)
O14 C14 C13 120.6(5)
C9 C14 C13 118.6(5)
C14 O14 C49 116.0(5)
C16 S15 C13 107.7(2)
C21 C16 C17 118.9(5)
C21 C16 S15 126.7(4)
C17 C16 S15 113.7(4)
C18 C17 C16 120.3(5)
C18 C17 H17 119.9
C16 C17 H17 119.9
C19 C18 C17 117.2(5)
C19 C18 C37 121.5(5)
C17 C18 C37 121.3(5)
C20 C19 C18 122.5(5)
C20 C19 H19 118.7
C18 C19 H19 118.7
C21 C20 C19 118.2(5)
C21 C20 S22 125.2(4)
C19 C20 S22 116.1(4)
C16 C21 C20 122.9(5)
C16 C21 O21 118.0(5)
C20 C21 O21 119.0(5)
C52 O21 C21 120.2(5)
C20 S22 C23 108.0(2)
C28 C23 C24 119.5(4)
C28 C23 S22 123.5(4)
C24 C23 S22 116.1(4)
C25 C24 C23 121.0(5)
C25 C24 H24 119.5
C23 C24 H24 119.5
C24 C25 C26 118.4(5)
C24 C25 C41 121.0(5)
C26 C25 C41 120.5(5)
C25 C26 C27 120.5(5)
C25 C26 H26 119.8
C27 C26 H26 119.8
C28 C27 C26 120.8(4)
C28 C27 S1 123.7(4)
C26 C27 S1 115.1(4)
C27 C28 O28 121.4(4)
C27 C28 C23 119.7(4)
O28 C28 C23 118.9(4)
C28 O28 C56 114.2(4)
C32 C29 C4 107.2(6)
C32 C29 C31 112.7(7)
C4 C29 C31 112.1(7)
C32 C29 C30 107.6(7)
C4 C29 C30 110.3(6)
C31 C29 C30 106.8(7)
C29 C30 H30A 109.5
C29 C30 H30B 109.5
H30A C30 H30B 109.5
C29 C30 H30C 109.5
H30A C30 H30C 109.5
H30B C30 H30C 109.5
C29 C31 H31A 109.5
C29 C31 H31B 109.5
H31A C31 H31B 109.5
C29 C31 H31C 109.5
H31A C31 H31C 109.5
H31B C31 H31C 109.5
C29 C32 H32A 109.5
C29 C32 H32B 109.5
H32A C32 H32B 109.5
C29 C32 H32C 109.5
H32A C32 H32C 109.5
H32B C32 H32C 109.5
C35 C33 C34 108.5(7)
C35 C33 C11 113.5(6)
C34 C33 C11 109.5(6)
C11 C33 C36' 106.6(8)
C35 C33 C36 106.9(7)
C34 C33 C36 109.0(7)
C11 C33 C36 109.4(7)
C33 C34 H34A 109.5
C33 C34 H34B 109.5
H34A C34 H34B 109.5
C33 C34 H34C 109.5
H34A C34 H34C 109.5
H34B C34 H34C 109.5
C33 C35 H35A 109.5
C33 C35 H35B 109.5
H35A C35 H35B 109.5
C33 C35 H35C 109.5
H35A C35 H35C 109.5
H35B C35 H35C 109.5
C33 C36 H36A 109.5
C33 C36 H36B 109.5
H36A C36 H36B 109.5
C33 C36 H36C 109.5
H36A C36 H36C 109.5
H36B C36 H36C 109.5
C33 C34' H34D 109.5
C33 C34' H34E 109.5
H34D C34' H34E 109.5
C33 C34' H34F 109.5
H34D C34' H34F 109.5
H34E C34' H34F 109.5
C33 C35' H35D 109.5
C33 C35' H35E 109.5
H35D C35' H35E 109.5
C33 C35' H35F 109.5
H35D C35' H35F 109.5
H35E C35' H35F 109.5
C33 C36' H36D 109.5
C33 C36' H36E 109.5
H36D C36' H36E 109.5
C33 C36' H36F 109.5
H36D C36' H36F 109.5
H36E C36' H36F 109.5
C40' C37 C18 116.3(10)
C40 C37 C18 114.1(7)
C40' C37 C39' 111.5(10)
C18 C37 C39' 104.0(8)
C40 C37 C39 109.2(7)
C18 C37 C39 107.5(6)
C40 C37 C38 111.4(7)
C18 C37 C38 108.2(6)
C39 C37 C38 106.1(7)
C43 C41 C42 112.0(7)
C43 C41 C25 108.3(6)
C42 C41 C25 113.3(6)
C43 C41 C44 108.8(7)
C42 C41 C44 107.3(7)
C25 C41 C44 106.9(5)
C41 C42 H42A 109.5
C41 C42 H42B 109.5
C41 C42 H42C 109.5
C41 C43 H43A 109.5
C41 C43 H43B 109.5
C41 C43 H43C 109.5
C41 C44 H44A 109.5
C41 C44 H44B 109.5
C41 C44 H44C 109.5
O7 C45 C46 123.6(7)
O47 C46 O48 122.7(10)
O47 C46 C45 123.1(10)
O48 C46 C45 114.2(9)
C46 O48 H48 109.5
O14 C49 C50 109.7(7)
O50 C50 N50 125.8(14)
O50 C50 C49 117.5(12)
N50 C50 C49 116.4(11)
C50 N50 N51 126.6(13)
C50 N50 H50 116.7
N51 N50 H50 116.7
N50 N51 H51A 116.4(16)
N50 N51 H51C 100.1(12)
H51A N51 H51C 102.3(17)
O21 C52 C53 108.8(8)
O54 C53 O55 125.6(11)
O54 C53 C52 118.6(12)
O55 C53 C52 115.2(10)
C53 O55 H55 109.5
O28 C56 C57 109.4(5)
O57 C57 N57 125.3(7)
O57 C57 C56 116.5(7)
N57 C57 C56 118.2(6)
C57 N57 N58 119.7(7)
C57 N57 H57 120.2
N58 N57 H57 120.2
N57 N58 H58A 109.4(8)
N57 N58 H58B 106.2(8)
C92 S90 O90 105.1(11)
C92 S90 C91 96.2(8)
O90 S90 C91 90.9(9)

loop_
_geom_bond_atom_site_label_1
_geom_bond_atom_site_label_2
_geom_bond_distance
S1 C2 1.754(5)
S1 C27 1.774(5)
C2 C3 1.394(7)
C2 C7 1.435(7)
C3 C4 1.376(7)
C3 H3 0.9500
C4 C5 1.369(7)
C4 C29 1.503(8)
C5 C6 1.416(7)
C5 H5 0.9500
C6 C7 1.400(7)
C6 S8 1.742(5)
C7 O7 1.332(6)
O7 C45 1.361(8)
S8 C9 1.754(5)
C9 C10 1.388(7)
C9 C14 1.390(7)
C10 C11 1.387(7)
C10 H10 0.9500
C11 C12 1.407(7)
C11 C33 1.526(7)
C12 C13 1.373(7)
C12 H12 0.9500
C13 C14 1.398(7)
C13 S15 1.771(5)
C14 O14 1.391(6)
O14 C49 1.434(8)
S15 C16 1.761(5)
C16 C21 1.344(7)
C16 C17 1.417(7)
C17 C18 1.395(7)
C17 H17 0.9500
C18 C19 1.387(7)
C18 C37 1.521(8)
C19 C20 1.382(7)
C19 H19 0.9500
C20 C21 1.362(7)
C20 S22 1.760(5)
C21 O21 1.401(6)
O21 C52 1.373(9)
S22 C23 1.762(5)
C23 C28 1.398(7)
C23 C24 1.395(7)
C24 C25 1.369(7)
C24 H24 0.9500
C25 C26 1.394(7)
C25 C41 1.539(7)
C26 C27 1.393(7)
C26 H26 0.9500
C27 C28 1.346(7)
C28 O28 1.389(5)
O28 C56 1.413(6)
C29 C32 1.500(10)
C29 C31 1.509(10)
C29 C30 1.556(9)
C30 H30A 0.9800
C30 H30B 0.9800
C30 H30C 0.9800
C31 H31A 0.9800
C31 H31B 0.9800
C31 H31C 0.9800
C32 H32A 0.9800
C32 H32B 0.9800
C32 H32C 0.9800
C33 C35 1.514(9)
C33 C34 1.521(9)
C33 C36 1.540(10)
C37 C40 1.508(10)
C37 C39 1.539(9)
C37 C38 1.539(10)
C41 C43 1.501(10)
C41 C42 1.514(9)
C41 C44 1.554(9)
C45 C46 1.457(11)
C46 O47 1.152(10)
C46 O48 1.311(11)
O48 H48 0.8400
C49 C50 1.476(14)
C49 H49A 0.9900
C49 H49B 0.9900
C50 O50 1.240(10)
C50 N50 1.248(11)
N50 N51 1.380(12)
N50 H50 0.8800
N51 H51A 0.833(15)
C52 C53 1.511(12)
C52 H52A 0.9900
C52 H52B 0.9900
C52 H52C 0.9900
C52 H52D 0.9900
C53 O54 1.165(12)
C53 O55 1.341(13)
O55 H55 0.8400
C56 C57 1.505(9)
C56 H56A 0.9900
C56 H56B 0.9900
C57 O57 1.238(7)
C57 N57 1.251(7)
N57 N58 1.399(8)
N57 H57 0.8800
N58 H58A 0.901(10)
N58 H58B 0.942(10)
S90 C92 1.536(12)
S90 O90 1.577(17)
S90 C91 1.618(14)

loop_
_geom_torsion_atom_site_label_1
_geom_torsion_atom_site_label_2
_geom_torsion_atom_site_label_3
_geom_torsion_atom_site_label_4
_geom_torsion
C27 S1 C2 C3 135.1(4)
C27 S1 C2 C7 -50.8(5)
C7 C2 C3 C4 -3.1(8)
S1 C2 C3 C4 171.1(4)
C2 C3 C4 C5 3.0(8)
C2 C3 C4 C29 -177.9(5)
C3 C4 C5 C6 -1.5(8)
C29 C4 C5 C6 179.4(5)
C4 C5 C6 C7 0.2(8)
C4 C5 C6 S8 -172.4(4)
C5 C6 C7 O7 176.4(5)
S8 C6 C7 O7 -11.9(7)
C5 C6 C7 C2 -0.3(7)
S8 C6 C7 C2 171.5(4)
C3 C2 C7 O7 -175.1(5)
S1 C2 C7 O7 10.9(6)
C3 C2 C7 C6 1.7(7)
S1 C2 C7 C6 -172.3(4)
C6 C7 O7 C45 72.0(7)
C2 C7 O7 C45 -111.4(5)
C7 C6 S8 C9 46.4(5)
C5 C6 S8 C9 -141.5(4)
C6 S8 C9 C10 -135.8(4)
C6 S8 C9 C14 54.0(5)
C14 C9 C10 C11 -2.5(8)
S8 C9 C10 C11 -173.0(4)
C9 C10 C11 C12 0.1(8)
C9 C10 C11 C33 178.4(5)
C10 C11 C12 C13 -0.9(7)
C33 C11 C12 C13 -179.2(5)
C11 C12 C13 C14 4.2(8)
C11 C12 C13 S15 174.9(4)
C10 C9 C14 O14 179.7(5)
S8 C9 C14 O14 -10.5(7)
C10 C9 C14 C13 5.5(7)
S8 C9 C14 C13 175.4(4)
C12 C13 C14 O14 179.5(5)
S15 C13 C14 O14 9.7(7)
C12 C13 C14 C9 -6.4(7)
S15 C13 C14 C9 -176.2(4)
C9 C14 O14 C49 110.3(6)
C13 C14 O14 C49 -75.7(7)
C12 C13 S15 C16 143.6(4)
C14 C13 S15 C16 -46.1(5)
C13 S15 C16 C21 -58.5(5)
C13 S15 C16 C17 131.9(4)
C21 C16 C17 C18 0.7(8)
S15 C16 C17 C18 171.2(4)
C16 C17 C18 C19 0.9(8)
C16 C17 C18 C37 179.5(5)
C17 C18 C19 C20 -2.2(8)
C37 C18 C19 C20 179.2(5)
C18 C19 C20 C21 1.8(8)
C18 C19 C20 S22 -170.2(4)
C17 C16 C21 C20 -1.3(8)
S15 C16 C21 C20 -170.4(4)
C17 C16 C21 O21 -177.2(4)
S15 C16 C21 O21 13.6(7)
C19 C20 C21 C16 0.0(7)
S22 C20 C21 C16 171.3(4)
C19 C20 C21 O21 175.9(4)
S22 C20 C21 O21 -12.8(6)
C16 C21 O21 C52 -85.2(7)
C20 C21 O21 C52 98.7(7)
C21 C20 S22 C23 48.5(5)
C19 C20 S22 C23 -140.1(4)
C20 S22 C23 C28 49.9(5)
C20 S22 C23 C24 -140.9(4)
C28 C23 C24 C25 0.2(8)
S22 C23 C24 C25 -169.4(4)
C23 C24 C25 C26 -1.9(8)
C23 C24 C25 C41 179.5(5)
C24 C25 C26 C27 3.7(7)
C41 C25 C26 C27 -177.7(5)
C25 C26 C27 C28 -4.0(7)
C25 C26 C27 S1 168.8(4)
C2 S1 C27 C28 -44.0(5)
C2 S1 C27 C26 143.5(4)
C26 C27 C28 O28 -175.2(4)
S1 C27 C28 O28 12.7(7)
C26 C27 C28 C23 2.2(7)
S1 C27 C28 C23 -169.9(4)
C24 C23 C28 C27 -0.3(8)
S22 C23 C28 C27 168.5(4)
C24 C23 C28 O28 177.1(4)
S22 C23 C28 O28 -14.1(7)
C27 C28 O28 C56 -91.6(6)
C23 C28 O28 C56 91.0(6)
C5 C4 C29 C32 -113.0(8)
C3 C4 C29 C32 67.9(9)
C5 C4 C29 C31 11.3(10)
C3 C4 C29 C31 -167.8(7)
C5 C4 C29 C32' 57.6(16)
C3 C4 C29 C32' -121.6(15)
C5 C4 C29 C31' -175.0(15)
C3 C4 C29 C31' 5.9(16)
C5 C4 C29 C30 130.1(8)
C3 C4 C29 C30 -49.0(9)
C5 C4 C29 C30' -59.0(14)
C3 C4 C29 C30' 121.8(14)
C10 C11 C33 C35 173.3(8)
C12 C11 C33 C35 -8.5(9)
C10 C11 C33 C34' -147.1(10)
C12 C11 C33 C34' 31.1(11)
C10 C11 C33 C34 51.9(9)
C12 C11 C33 C34 -129.9(8)
C10 C11 C33 C36' 94.7(11)
C12 C11 C33 C36' -87.1(11)
C10 C11 C33 C36 -67.5(10)
C12 C11 C33 C36 110.8(9)
C10 C11 C33 C35' -21.9(11)
C12 C11 C33 C35' 156.3(9)
C19 C18 C37 C40' -11.6(14)
C17 C18 C37 C40' 169.9(12)
C19 C18 C37 C40 -178.9(9)
C17 C18 C37 C40 2.6(10)
C19 C18 C37 C39' 111.5(11)
C17 C18 C37 C39' -67.0(11)
C19 C18 C37 C39 -57.7(8)
C17 C18 C37 C39 123.8(7)
C19 C18 C37 C38 56.5(9)
C17 C18 C37 C38 -122.0(8)
C19 C18 C37 C38' -136.0(11)
C17 C18 C37 C38' 45.5(12)
C24 C25 C41 C43' 99.5(10)
C26 C25 C41 C43' -79.1(10)
C24 C25 C41 C43 -69.3(8)
C26 C25 C41 C43 112.2(8)
C24 C25 C41 C42 165.8(7)
C26 C25 C41 C42 -12.7(9)
C24 C25 C41 C42' -24.8(10)
C26 C25 C41 C42' 156.6(9)
C24 C25 C41 C44' -140.1(9)
C26 C25 C41 C44' 41.3(10)
C24 C25 C41 C44 47.8(8)
C26 C25 C41 C44 -130.7(7)
C7 O7 C45 C46' 176.1(9)
C7 O7 C45 C46 112.0(8)
O7 C45 C46 O47 -34.4(15)
O7 C45 C46 O48 147.0(9)
O7 C45 C46' O47' -174(2)
O7 C45 C46' O48' 18.3(19)
C14 O14 C49 C50 -73.2(8)
O14 C49 C50 O50 95.3(10)
O14 C49 C50 N50 -90.0(10)
O50 C50 N50 N51 -2(2)
C49 C50 N50 N51 -175.8(13)
C21 O21 C52 C53' -118.4(18)
C21 O21 C52 C53 179.5(7)
O21 C52 C53 O54 168.5(12)
O21 C52 C53 O55 -3.4(14)
O21 C52 C53' O54' -148(3)
O21 C52 C53' O55' 36(2)
C28 O28 C56 C57 176.4(5)
O28 C56 C57 O57 -178.6(6)
O28 C56 C57 N57 1.8(8)
O57 C57 N57 N58 8.1(12)
C56 C57 N57 N58 -172.4(8)
